data_4330373
loop_
_publ_author_name
'Justin J. Wilson'
'Stephen J. Lippard'

_publ_contact_author_address
;77 Massachusetts Ave, 18-498
Cambridge, MA 02139
;
_publ_contact_author_email lippard@mit.edu
_publ_contact_author_fax (617)258-8150
_publ_contact_author_name 'Stephen J. Lippard'
_publ_contact_author_phone (617)253-1892
_publ_section_title
;
 Acetate-Bridged Platinum(III) Complexes Derived from Cisplatin
;
_journal_name_full 'Inorganic Chemistry'
_journal_page_first 9852
_journal_page_last 9864
_journal_paper_doi 10.1021/ic301289j
_journal_volume 51
_journal_year 2012
_chemical_formula_sum 'C13 H39 Br2 N9 O13 Pt2'
_chemical_formula_weight 1079.53
_chemical_name_systematic
; 
 ? 
;
_space_group_IT_number 14
_symmetry_cell_setting monoclinic
_symmetry_space_group_name_Hall '-P 2ybc'
_symmetry_space_group_name_H-M 'P 1 21/c 1'
_atom_sites_solution_hydrogens geom
_atom_sites_solution_primary direct
_atom_sites_solution_secondary difmap
_audit_creation_method SHELXL-97
_cell_angle_alpha 90.00
_cell_angle_beta 113.6230(10)
_cell_angle_gamma 90.00
_cell_formula_units_Z 8
_cell_length_a 24.2462(12)
_cell_length_b 10.5186(5)
_cell_length_c 26.2471(13)
_cell_measurement_reflns_used 9904
_cell_measurement_temperature 100(2)
_cell_measurement_theta_max 28.86
_cell_measurement_theta_min 2.43
_cell_volume 6133.0(5)
_computing_cell_refinement 'Bruker SMART'
_computing_data_collection 'Bruker SMART'
_computing_data_reduction 'Bruker SAINT'
_computing_molecular_graphics 'Bruker SHELXTL'
_computing_publication_material 'Bruker SHELXTL'
_computing_structure_refinement 'SHELXL-97 (Sheldrick, 2008)'
_computing_structure_solution 'SHELXS-97 (Sheldrick, 2008)'
_diffrn_ambient_temperature 100(2)
_diffrn_measured_fraction_theta_full 0.996
_diffrn_measured_fraction_theta_max 0.996
_diffrn_measurement_device_type 'CCD area detector'
_diffrn_measurement_method 'phi and omega scans'
_diffrn_radiation_monochromator graphite
_diffrn_radiation_source 'fine-focus sealed tube'
_diffrn_radiation_type MoK\a
_diffrn_radiation_wavelength 0.71073
_diffrn_reflns_av_R_equivalents 0.0728
_diffrn_reflns_av_sigmaI/netI 0.0461
_diffrn_reflns_limit_h_max 32
_diffrn_reflns_limit_h_min -32
_diffrn_reflns_limit_k_max 14
_diffrn_reflns_limit_k_min -14
_diffrn_reflns_limit_l_max 35
_diffrn_reflns_limit_l_min -35
_diffrn_reflns_number 124152
_diffrn_reflns_theta_full 28.92
_diffrn_reflns_theta_max 28.92
_diffrn_reflns_theta_min 1.83
_exptl_absorpt_coefficient_mu 11.788
_exptl_absorpt_correction_T_max 0.7187
_exptl_absorpt_correction_T_min 0.2708
_exptl_absorpt_correction_type multi-scan
_exptl_absorpt_process_details 'Blessing, 1995'
_exptl_crystal_colour orange
_exptl_crystal_density_diffrn 2.338
_exptl_crystal_description shard
_exptl_crystal_F_000 4080
_exptl_crystal_size_max 0.15
_exptl_crystal_size_mid 0.13
_exptl_crystal_size_min 0.03
_refine_diff_density_max 1.673
_refine_diff_density_min -1.599
_refine_diff_density_rms 0.216
_refine_ls_extinction_method none
_refine_ls_goodness_of_fit_ref 1.105
_refine_ls_hydrogen_treatment constr
_refine_ls_matrix_type full
_refine_ls_number_parameters 755
_refine_ls_number_reflns 16123
_refine_ls_number_restraints 126
_refine_ls_restrained_S_all 1.103
_refine_ls_R_factor_all 0.0555
_refine_ls_R_factor_gt 0.0374
_refine_ls_shift/su_max 0.004
_refine_ls_shift/su_mean 0.000
_refine_ls_structure_factor_coef Fsqd
_refine_ls_weighting_details 'calc w=1/[\s^2^(Fo^2^)+(0.0106P)^2^+39.9760P] where P=(Fo^2^+2Fc^2^)/3'
_refine_ls_weighting_scheme calc
_refine_ls_wR_factor_gt 0.0666
_refine_ls_wR_factor_ref 0.0721
_reflns_number_gt 12937
_reflns_number_total 16123
_reflns_threshold_expression >2sigma(I)
_cod_data_source_file ic301289j_si_002_4.cif
_cod_data_source_block '[3](NO3)2*3DMF'
_cod_database_code 4330373

loop_
_symmetry_equiv_pos_as_xyz
'x, y, z'
'-x, y+1/2, -z+1/2'
'-x, -y, -z'
'x, -y-1/2, z-1/2'

loop_
_atom_site_label
_atom_site_type_symbol
_atom_site_fract_x
_atom_site_fract_y
_atom_site_fract_z
_atom_site_U_iso_or_equiv
_atom_site_adp_type
_atom_site_occupancy
_atom_site_symmetry_multiplicity
_atom_site_calc_flag
_atom_site_refinement_flags
_atom_site_disorder_assembly
_atom_site_disorder_group
Pt1 Pt 0.362494(9) 0.21725(2) 0.419591(10) 0.01392(5) Uani 1 1 d . . .
Pt2 Pt 0.390920(9) 0.39743(2) 0.493539(10) 0.01387(5) Uani 1 1 d . . .
Br1 Br 0.35023(3) 0.04629(6) 0.34647(3) 0.02165(13) Uani 1 1 d . . .
Br2 Br 0.43381(3) 0.57701(6) 0.56342(3) 0.02190(13) Uani 1 1 d . . .
N1 N 0.2752(2) 0.2677(5) 0.3784(2) 0.0207(11) Uani 1 1 d . . .
H1A H 0.2731 0.3407 0.3592 0.031 Uiso 1 1 calc R . .
H1B H 0.2582 0.2803 0.4033 0.031 Uiso 1 1 calc R . .
H1C H 0.2552 0.2047 0.3544 0.031 Uiso 1 1 calc R . .
N2 N 0.3366(2) 0.0826(5) 0.4607(2) 0.0219(12) Uani 1 1 d . . .
H2A H 0.3019 0.1076 0.4635 0.033 Uiso 1 1 calc R . .
H2B H 0.3659 0.0720 0.4954 0.033 Uiso 1 1 calc R . .
H2C H 0.3302 0.0078 0.4418 0.033 Uiso 1 1 calc R . .
N3 N 0.3134(2) 0.4986(5) 0.4649(2) 0.0205(11) Uani 1 1 d . . .
H3A H 0.3120 0.5488 0.4926 0.031 Uiso 1 1 calc R . .
H3B H 0.2814 0.4444 0.4533 0.031 Uiso 1 1 calc R . .
H3C H 0.3118 0.5482 0.4359 0.031 Uiso 1 1 calc R . .
N4 N 0.3675(2) 0.3024(5) 0.5489(2) 0.0175(11) Uani 1 1 d . . .
H4A H 0.3912 0.2325 0.5612 0.026 Uiso 1 1 calc R . .
H4B H 0.3282 0.2781 0.5322 0.026 Uiso 1 1 calc R . .
H4C H 0.3724 0.3540 0.5782 0.026 Uiso 1 1 calc R . .
O1 O 0.38686(18) 0.3433(4) 0.37378(18) 0.0173(9) Uani 1 1 d . . .
O2 O 0.44983(17) 0.1629(4) 0.45892(17) 0.0154(8) Uani 1 1 d . . .
O3 O 0.41383(18) 0.4978(4) 0.43919(18) 0.0181(9) Uani 1 1 d . . .
O4 O 0.47211(17) 0.3106(4) 0.52661(18) 0.0161(9) Uani 1 1 d . . .
C1 C 0.4062(3) 0.4535(6) 0.3916(3) 0.0192(13) Uani 1 1 d . . .
C2 C 0.4197(3) 0.5414(6) 0.3535(3) 0.0235(14) Uani 1 1 d . . .
H2D H 0.4525 0.5987 0.3753 0.035 Uiso 1 1 calc R . .
H2E H 0.3837 0.5914 0.3320 0.035 Uiso 1 1 calc R . .
H2F H 0.4317 0.4918 0.3280 0.035 Uiso 1 1 calc R . .
C3 C 0.4855(2) 0.2174(5) 0.5032(2) 0.0130(11) Uani 1 1 d . . .
C4 C 0.5483(2) 0.1678(6) 0.5299(3) 0.0207(13) Uani 1 1 d . . .
H4D H 0.5736 0.2112 0.5142 0.031 Uiso 1 1 calc R . .
H4E H 0.5483 0.0762 0.5231 0.031 Uiso 1 1 calc R . .
H4F H 0.5641 0.1835 0.5700 0.031 Uiso 1 1 calc R . .
Pt3 Pt 0.096084(9) 0.91799(2) 0.480066(10) 0.01388(5) Uani 1 1 d . . .
Pt4 Pt 0.142196(9) 0.73647(2) 0.552241(10) 0.01518(5) Uani 1 1 d . . .
Br3 Br 0.03812(3) 1.10006(6) 0.41642(3) 0.02332(14) Uani 1 1 d . . .
Br4 Br 0.17225(3) 0.56582(7) 0.62693(3) 0.03055(16) Uani 1 1 d . . .
N5 N 0.1008(2) 0.8307(5) 0.4135(2) 0.0213(11) Uani 1 1 d . . .
H5A H 0.0790 0.7575 0.4064 0.032 Uiso 1 1 calc R . .
H5B H 0.1399 0.8122 0.4207 0.032 Uiso 1 1 calc R . .
H5C H 0.0856 0.8829 0.3835 0.032 Uiso 1 1 calc R . .
N6 N 0.1707(2) 1.0230(5) 0.4942(2) 0.0217(12) Uani 1 1 d . . .
H6A H 0.1917 0.9882 0.4757 0.033 Uiso 1 1 calc R . .
H6B H 0.1942 1.0240 0.5313 0.033 Uiso 1 1 calc R . .
H6C H 0.1598 1.1038 0.4821 0.033 Uiso 1 1 calc R . .
N7 N 0.1558(2) 0.6074(5) 0.5016(2) 0.0191(11) Uani 1 1 d . . .
H7A H 0.1829 0.6387 0.4888 0.029 Uiso 1 1 calc R . .
H7B H 0.1204 0.5912 0.4724 0.029 Uiso 1 1 calc R . .
H7C H 0.1703 0.5343 0.5208 0.029 Uiso 1 1 calc R . .
N8 N 0.2292(2) 0.7903(5) 0.5787(2) 0.0227(12) Uani 1 1 d . . .
H8A H 0.2351 0.8630 0.5990 0.034 Uiso 1 1 calc R . .
H8B H 0.2385 0.8043 0.5489 0.034 Uiso 1 1 calc R . .
H8C H 0.2533 0.7278 0.6003 0.034 Uiso 1 1 calc R . .
O5 O 0.01760(17) 0.8247(4) 0.46191(18) 0.0180(9) Uani 1 1 d . . .
O6 O 0.09065(18) 1.0141(4) 0.54511(19) 0.0223(10) Uani 1 1 d . . .
O7 O 0.05630(17) 0.6744(4) 0.52810(19) 0.0189(9) Uani 1 1 d . . .
O8 O 0.13123(18) 0.8588(4) 0.60740(18) 0.0211(9) Uani 1 1 d . . .
C5 C 0.0130(2) 0.7267(6) 0.4883(3) 0.0175(12) Uani 1 1 d . . .
C6 C -0.0477(3) 0.6670(6) 0.4713(3) 0.0221(14) Uani 1 1 d . . .
H6D H -0.0471 0.5821 0.4561 0.033 Uiso 1 1 calc R . .
H6E H -0.0777 0.7197 0.4429 0.033 Uiso 1 1 calc R . .
H6F H -0.0579 0.6600 0.5037 0.033 Uiso 1 1 calc R . .
C7 C 0.1088(3) 0.9683(6) 0.5941(3) 0.0220(14) Uani 1 1 d . . .
C8 C 0.1062(3) 1.0515(7) 0.6386(3) 0.0300(16) Uani 1 1 d . . .
H8D H 0.1393 1.1130 0.6496 0.045 Uiso 1 1 calc R . .
H8E H 0.1098 0.9997 0.6708 0.045 Uiso 1 1 calc R . .
H8F H 0.0676 1.0970 0.6248 0.045 Uiso 1 1 calc R . .
N9 N 0.26659(18) 0.7989(4) 0.46133(19) 0.0069(8) Uiso 1 1 d . . .
O9 O 0.3083(2) 0.7987(5) 0.4409(2) 0.0342(12) Uani 1 1 d . . .
O10 O 0.2754(2) 0.8790(5) 0.4987(2) 0.0345(12) Uani 1 1 d . . .
O11 O 0.2273(2) 0.7254(5) 0.4452(2) 0.0340(12) Uani 1 1 d . . .
N10 N 0.2015(2) 0.3201(5) 0.4715(2) 0.0217(12) Uani 1 1 d . . .
O12 O 0.1663(2) 0.3118(4) 0.4955(2) 0.0373(14) Uani 1 1 d . . .
O13 O 0.1927(2) 0.4071(5) 0.4358(3) 0.0440(14) Uani 1 1 d . . .
O14 O 0.2434(2) 0.2455(5) 0.4816(3) 0.0473(16) Uani 1 1 d . . .
N11 N 0.3219(2) 0.5255(6) 0.6151(2) 0.0257(12) Uani 1 1 d . . .
O15 O 0.3221(2) 0.6212(5) 0.6434(2) 0.0323(12) Uani 1 1 d . . .
O16 O 0.2867(2) 0.5193(5) 0.5646(2) 0.0297(11) Uani 1 1 d . . .
O17 O 0.3566(2) 0.4353(5) 0.6381(2) 0.0353(12) Uani 1 1 d . . .
N12 N 0.1699(2) 1.0350(6) 0.3453(3) 0.0324(14) Uani 1 1 d . . .
O18 O 0.1833(2) 1.1003(5) 0.3118(2) 0.0305(11) Uani 1 1 d . . .
O19 O 0.2033(2) 1.0309(5) 0.3951(2) 0.0392(13) Uani 1 1 d . . .
O20 O 0.1228(3) 0.9731(8) 0.3271(3) 0.084(3) Uani 1 1 d . . .
C9 C 0.4694(3) 0.9864(5) 0.5996(3) 0.0185(12) Uani 1 1 d . . .
H9 H 0.5100 0.9930 0.6035 0.022 Uiso 1 1 calc R . .
C10 C 0.5047(3) 0.8181(6) 0.6671(3) 0.0289(16) Uani 1 1 d . . .
H10A H 0.5428 0.8380 0.6641 0.043 Uiso 1 1 calc R . .
H10B H 0.4945 0.7287 0.6574 0.043 Uiso 1 1 calc R . .
H10C H 0.5088 0.8333 0.7053 0.043 Uiso 1 1 calc R . .
C11 C 0.3968(3) 0.8808(8) 0.6260(4) 0.041(2) Uani 1 1 d . . .
H11A H 0.3685 0.9315 0.5953 0.062 Uiso 1 1 calc R . .
H11B H 0.3950 0.9078 0.6610 0.062 Uiso 1 1 calc R . .
H11C H 0.3859 0.7907 0.6195 0.062 Uiso 1 1 calc R . .
N13 N 0.4572(2) 0.8988(5) 0.6291(2) 0.0217(11) Uani 1 1 d . . .
O21 O 0.4323(2) 1.0615(4) 0.5670(2) 0.0262(10) Uani 1 1 d . . .
C12 C -0.0261(3) 0.5225(6) 0.6148(3) 0.0235(14) Uani 1 1 d . . .
H12 H -0.0482 0.5987 0.6014 0.028 Uiso 1 1 calc R . .
C13 C 0.0498(3) 0.6528(6) 0.6839(3) 0.0267(15) Uani 1 1 d . . .
H13A H 0.0846 0.6753 0.6756 0.040 Uiso 1 1 calc R . .
H13B H 0.0623 0.6467 0.7242 0.040 Uiso 1 1 calc R . .
H13C H 0.0188 0.7185 0.6690 0.040 Uiso 1 1 calc R . .
C14 C 0.0629(3) 0.4182(6) 0.6807(3) 0.0276(15) Uani 1 1 d . . .
H14A H 0.0381 0.3415 0.6684 0.041 Uiso 1 1 calc R . .
H14B H 0.0804 0.4220 0.7214 0.041 Uiso 1 1 calc R . .
H14C H 0.0953 0.4156 0.6673 0.041 Uiso 1 1 calc R . .
N14 N 0.0256(2) 0.5306(5) 0.6582(2) 0.0193(11) Uani 1 1 d . . .
O22 O -0.04786(19) 0.4219(4) 0.5902(2) 0.0252(10) Uani 1 1 d . . .
C15 C 0.2546(3) 0.6281(8) 0.3291(3) 0.0390(19) Uani 1 1 d . . .
H15 H 0.2473 0.6690 0.3581 0.047 Uiso 1 1 calc R . .
C16 C 0.2215(5) 0.8264(9) 0.2821(6) 0.103(5) Uani 1 1 d . . .
H16A H 0.2500 0.8844 0.2761 0.155 Uiso 1 1 calc R . .
H16B H 0.2187 0.8470 0.3174 0.155 Uiso 1 1 calc R . .
H16C H 0.1818 0.8355 0.2516 0.155 Uiso 1 1 calc R . .
C17 C 0.2544(7) 0.646(2) 0.2386(5) 0.153(8) Uani 1 1 d . . .
H17A H 0.2775 0.7083 0.2275 0.229 Uiso 1 1 calc R . .
H17B H 0.2162 0.6284 0.2071 0.229 Uiso 1 1 calc R . .
H17C H 0.2776 0.5669 0.2500 0.229 Uiso 1 1 calc R . .
N15 N 0.2426(3) 0.6948(6) 0.2839(3) 0.0388(16) Uani 1 1 d . . .
O23 O 0.2736(2) 0.5214(6) 0.3385(3) 0.061(2) Uani 1 1 d . . .
C18 C 0.5155(4) 0.0734(7) 0.7527(3) 0.0363(18) Uani 1 1 d . . .
H18 H 0.5490 0.0291 0.7788 0.044 Uiso 1 1 calc R . .
C19 C 0.5876(4) 0.1954(7) 0.7309(3) 0.0408(19) Uani 1 1 d . . .
H19A H 0.5954 0.2859 0.7397 0.061 Uiso 1 1 calc R . .
H19B H 0.5926 0.1763 0.6965 0.061 Uiso 1 1 calc R . .
H19C H 0.6159 0.1443 0.7614 0.061 Uiso 1 1 calc R . .
C20 C 0.4790(4) 0.2418(7) 0.6838(3) 0.0366(18) Uani 1 1 d . . .
H20A H 0.4399 0.2106 0.6812 0.055 Uiso 1 1 calc R . .
H20B H 0.4809 0.2357 0.6473 0.055 Uiso 1 1 calc R . .
H20C H 0.4841 0.3307 0.6960 0.055 Uiso 1 1 calc R . .
N16 N 0.5266(3) 0.1655(5) 0.7237(3) 0.0336(15) Uani 1 1 d . . .
O24 O 0.4652(3) 0.0410(5) 0.7486(2) 0.0468(15) Uani 1 1 d . . .
C21 C 0.9830(3) 0.5459(6) 0.7755(3) 0.0247(14) Uani 1 1 d . . .
H21 H 1.0094 0.4751 0.7876 0.030 Uiso 1 1 calc R . .
C22 C 0.9123(3) 0.4035(7) 0.7066(3) 0.0339(17) Uani 1 1 d . . .
H22A H 0.9475 0.3477 0.7180 0.051 Uiso 1 1 calc R . .
H22B H 0.8951 0.4132 0.6661 0.051 Uiso 1 1 calc R . .
H22C H 0.8821 0.3662 0.7182 0.051 Uiso 1 1 calc R . .
C23 C 0.8870(4) 0.6301(7) 0.7128(4) 0.046(2) Uani 1 1 d . . .
H23A H 0.9064 0.7105 0.7294 0.069 Uiso 1 1 calc R . .
H23B H 0.8532 0.6135 0.7234 0.069 Uiso 1 1 calc R . .
H23C H 0.8722 0.6357 0.6722 0.069 Uiso 1 1 calc R . .
N17 N 0.9303(3) 0.5277(5) 0.7326(2) 0.0276(13) Uani 1 1 d . . .
O25 O 1.0001(2) 0.6467(5) 0.8005(2) 0.0344(12) Uani 1 1 d . . .
N18 N 0.2860(3) 0.1934(6) 0.6805(3) 0.0345(14) Uani 1 1 d DU . .
O26A O 0.2388(9) 0.054(2) 0.6106(11) 0.045(3) Uani 0.521(8) 1 d PDU A 1
C24A C 0.2891(6) 0.0825(12) 0.6569(6) 0.031(3) Uani 0.521(8) 1 d PDU A 1
H24A H 0.3232 0.0283 0.6711 0.037 Uiso 0.521(8) 1 calc PR A 1
C25A C 0.3408(7) 0.2338(15) 0.7290(6) 0.044(4) Uani 0.521(8) 1 d PDU A 1
H25A H 0.3734 0.1728 0.7348 0.065 Uiso 0.521(8) 1 calc PR A 1
H25B H 0.3320 0.2368 0.7623 0.065 Uiso 0.521(8) 1 calc PR A 1
H25C H 0.3533 0.3183 0.7219 0.065 Uiso 0.521(8) 1 calc PR A 1
C26A C 0.2392(7) 0.2762(14) 0.6549(8) 0.052(4) Uani 0.521(8) 1 d PDU A 1
H26A H 0.2537 0.3501 0.6412 0.078 Uiso 0.521(8) 1 calc PR A 1
H26B H 0.2228 0.3042 0.6817 0.078 Uiso 0.521(8) 1 calc PR A 1
H26C H 0.2076 0.2333 0.6237 0.078 Uiso 0.521(8) 1 calc PR A 1
O26B O 0.2541(10) 0.039(2) 0.6158(12) 0.045(3) Uani 0.479(8) 1 d PDU A 2
C24B C 0.2479(7) 0.1653(14) 0.6292(6) 0.037(3) Uani 0.479(8) 1 d PDU A 2
H24B H 0.2199 0.2237 0.6047 0.044 Uiso 0.479(8) 1 calc PR A 2
C25B C 0.2825(9) 0.3193(15) 0.7048(8) 0.053(4) Uani 0.479(8) 1 d PDU A 2
H25D H 0.3230 0.3465 0.7298 0.079 Uiso 0.479(8) 1 calc PR A 2
H25E H 0.2571 0.3126 0.7257 0.079 Uiso 0.479(8) 1 calc PR A 2
H25F H 0.2652 0.3817 0.6748 0.079 Uiso 0.479(8) 1 calc PR A 2
C26B C 0.3232(8) 0.1045(16) 0.7181(7) 0.049(4) Uani 0.479(8) 1 d PDU A 2
H26D H 0.3171 0.0208 0.7003 0.073 Uiso 0.479(8) 1 calc PR A 2
H26E H 0.3131 0.1001 0.7507 0.073 Uiso 0.479(8) 1 calc PR A 2
H26F H 0.3653 0.1301 0.7298 0.073 Uiso 0.479(8) 1 calc PR A 2

loop_
_atom_site_aniso_label
_atom_site_aniso_U_11
_atom_site_aniso_U_22
_atom_site_aniso_U_33
_atom_site_aniso_U_23
_atom_site_aniso_U_13
_atom_site_aniso_U_12
Pt1 0.01253(9) 0.01172(10) 0.01566(12) 0.00172(9) 0.00370(8) 0.00045(8)
Pt2 0.01333(9) 0.01152(10) 0.01609(12) 0.00146(9) 0.00519(8) 0.00190(8)
Br1 0.0224(3) 0.0183(3) 0.0211(3) -0.0027(2) 0.0054(3) -0.0002(2)
Br2 0.0233(3) 0.0176(3) 0.0237(4) -0.0050(3) 0.0083(3) -0.0006(2)
N1 0.017(2) 0.020(3) 0.021(3) 0.004(2) 0.004(2) 0.004(2)
N2 0.020(2) 0.016(3) 0.028(3) 0.005(2) 0.009(2) -0.002(2)
N3 0.015(2) 0.016(2) 0.029(3) -0.001(2) 0.007(2) 0.0017(19)
N4 0.020(2) 0.015(2) 0.018(3) 0.004(2) 0.008(2) 0.0037(19)
O1 0.020(2) 0.017(2) 0.017(2) 0.0012(17) 0.0094(18) 0.0009(16)
O2 0.0129(18) 0.015(2) 0.018(2) 0.0010(17) 0.0068(17) 0.0026(15)
O3 0.024(2) 0.014(2) 0.018(2) 0.0011(17) 0.0100(19) -0.0011(16)
O4 0.0121(18) 0.016(2) 0.018(2) 0.0009(17) 0.0044(17) 0.0020(15)
C1 0.014(3) 0.019(3) 0.023(4) 0.005(3) 0.006(2) 0.005(2)
C2 0.023(3) 0.022(3) 0.027(4) 0.007(3) 0.011(3) -0.002(2)
C3 0.011(2) 0.014(3) 0.012(3) 0.003(2) 0.002(2) 0.000(2)
C4 0.014(3) 0.018(3) 0.029(4) 0.004(3) 0.007(3) 0.003(2)
Pt3 0.01234(9) 0.01142(10) 0.01681(12) -0.00255(9) 0.00473(8) 0.00030(8)
Pt4 0.01262(9) 0.01621(11) 0.01631(12) 0.00018(9) 0.00536(9) 0.00133(8)
Br3 0.0248(3) 0.0151(3) 0.0251(4) 0.0004(3) 0.0049(3) 0.0045(2)
Br4 0.0265(3) 0.0353(4) 0.0303(4) 0.0156(3) 0.0119(3) 0.0058(3)
N5 0.022(3) 0.020(3) 0.022(3) -0.004(2) 0.009(2) 0.001(2)
N6 0.021(3) 0.014(3) 0.029(3) 0.001(2) 0.008(2) -0.002(2)
N7 0.023(2) 0.014(2) 0.019(3) 0.003(2) 0.008(2) 0.004(2)
N8 0.014(2) 0.025(3) 0.024(3) 0.001(2) 0.003(2) 0.001(2)
O5 0.0116(18) 0.016(2) 0.026(3) -0.0053(18) 0.0070(18) 0.0002(15)
O6 0.019(2) 0.020(2) 0.026(3) -0.012(2) 0.0081(19) -0.0007(17)
O7 0.0140(19) 0.017(2) 0.026(3) 0.0012(18) 0.0091(18) -0.0013(16)
O8 0.022(2) 0.024(2) 0.018(2) 0.0010(19) 0.0073(19) 0.0040(18)
C5 0.014(3) 0.018(3) 0.021(3) -0.008(3) 0.008(2) 0.004(2)
C6 0.013(3) 0.019(3) 0.035(4) -0.004(3) 0.012(3) -0.002(2)
C7 0.015(3) 0.032(4) 0.018(3) -0.008(3) 0.005(2) -0.003(2)
C8 0.028(3) 0.036(4) 0.025(4) -0.017(3) 0.010(3) 0.004(3)
O9 0.027(2) 0.033(3) 0.050(4) 0.001(2) 0.022(2) -0.001(2)
O10 0.032(3) 0.035(3) 0.041(3) 0.009(2) 0.019(2) 0.001(2)
O11 0.027(2) 0.030(3) 0.051(4) 0.011(2) 0.023(2) 0.009(2)
N10 0.020(3) 0.014(3) 0.034(4) -0.013(2) 0.014(2) -0.010(2)
O12 0.034(3) 0.020(2) 0.072(4) -0.004(3) 0.036(3) 0.000(2)
O13 0.047(3) 0.039(3) 0.054(4) -0.012(3) 0.029(3) -0.017(3)
O14 0.026(3) 0.030(3) 0.090(5) -0.026(3) 0.028(3) -0.004(2)
N11 0.023(3) 0.032(3) 0.023(3) 0.001(3) 0.010(2) 0.003(2)
O15 0.026(2) 0.029(3) 0.037(3) -0.005(2) 0.007(2) 0.008(2)
O16 0.023(2) 0.042(3) 0.022(3) -0.001(2) 0.007(2) 0.003(2)
O17 0.044(3) 0.030(3) 0.034(3) 0.010(2) 0.017(3) 0.018(2)
N12 0.022(3) 0.045(4) 0.025(4) -0.003(3) 0.003(3) -0.015(3)
O18 0.028(2) 0.038(3) 0.024(3) 0.002(2) 0.008(2) -0.007(2)
O19 0.027(3) 0.058(4) 0.028(3) 0.004(3) 0.006(2) -0.008(2)
O20 0.078(5) 0.132(7) 0.033(4) -0.008(4) 0.015(4) -0.080(5)
C9 0.025(3) 0.015(3) 0.015(3) 0.000(2) 0.008(3) 0.003(2)
C10 0.043(4) 0.020(3) 0.023(4) 0.007(3) 0.012(3) 0.003(3)
C11 0.029(4) 0.053(5) 0.047(5) 0.008(4) 0.021(4) -0.005(3)
N13 0.024(3) 0.019(3) 0.023(3) 0.003(2) 0.011(2) 0.002(2)
O21 0.030(2) 0.016(2) 0.025(3) -0.0001(19) 0.003(2) 0.0048(18)
C12 0.024(3) 0.023(3) 0.023(4) -0.003(3) 0.010(3) 0.000(3)
C13 0.036(4) 0.020(3) 0.019(4) -0.002(3) 0.006(3) -0.007(3)
C14 0.028(3) 0.020(3) 0.032(4) 0.005(3) 0.009(3) 0.002(3)
N14 0.025(3) 0.014(2) 0.018(3) -0.002(2) 0.007(2) -0.004(2)
O22 0.026(2) 0.019(2) 0.029(3) -0.011(2) 0.009(2) -0.0066(18)
C15 0.032(4) 0.062(6) 0.021(4) 0.004(4) 0.008(3) 0.016(4)
C16 0.074(7) 0.030(5) 0.128(12) 0.021(6) -0.041(7) 0.010(5)
C17 0.147(15) 0.28(2) 0.040(8) 0.032(12) 0.047(9) 0.037(16)
N15 0.040(4) 0.028(3) 0.029(4) 0.011(3) -0.007(3) -0.004(3)
O23 0.034(3) 0.047(4) 0.092(6) 0.044(4) 0.014(3) 0.016(3)
C18 0.065(5) 0.022(4) 0.028(4) -0.003(3) 0.026(4) 0.001(4)
C19 0.058(5) 0.033(4) 0.025(4) 0.007(3) 0.010(4) -0.002(4)
C20 0.061(5) 0.024(4) 0.028(4) 0.006(3) 0.021(4) 0.008(3)
N16 0.058(4) 0.019(3) 0.028(4) 0.002(3) 0.020(3) 0.002(3)
O24 0.077(4) 0.031(3) 0.043(4) 0.001(3) 0.035(3) -0.001(3)
C21 0.029(3) 0.024(3) 0.023(4) 0.005(3) 0.012(3) 0.005(3)
C22 0.036(4) 0.031(4) 0.035(5) -0.001(3) 0.015(3) -0.003(3)
C23 0.048(5) 0.034(4) 0.036(5) -0.004(4) -0.005(4) 0.015(4)
N17 0.032(3) 0.025(3) 0.023(3) 0.000(2) 0.008(3) 0.004(2)
O25 0.039(3) 0.030(3) 0.031(3) -0.007(2) 0.012(2) -0.003(2)
N18 0.039(3) 0.025(3) 0.034(3) -0.003(3) 0.009(3) -0.003(2)
O26A 0.032(8) 0.044(5) 0.036(5) -0.018(4) -0.009(5) -0.003(5)
C24A 0.033(5) 0.029(5) 0.030(5) -0.002(4) 0.012(4) 0.001(4)
C25A 0.060(8) 0.041(7) 0.025(7) -0.008(6) 0.013(6) -0.019(6)
C26A 0.047(7) 0.034(7) 0.074(9) -0.002(7) 0.022(7) -0.002(6)
O26B 0.032(8) 0.044(5) 0.036(5) -0.018(4) -0.009(5) -0.003(5)
C24B 0.036(5) 0.033(5) 0.034(6) -0.002(5) 0.008(5) 0.006(5)
C25B 0.071(9) 0.041(8) 0.035(8) -0.011(7) 0.010(7) 0.004(7)
C26B 0.055(8) 0.048(8) 0.033(8) 0.006(7) 0.007(7) 0.009(7)

loop_
_atom_type_symbol
_atom_type_description
_atom_type_scat_dispersion_real
_atom_type_scat_dispersion_imag
_atom_type_scat_source
C C 0.0033 0.0016 'International Tables Vol C Tables 4.2.6.8 and 6.1.1.4'
H H 0.0000 0.0000 'International Tables Vol C Tables 4.2.6.8 and 6.1.1.4'
N N 0.0061 0.0033 'International Tables Vol C Tables 4.2.6.8 and 6.1.1.4'
O O 0.0106 0.0060 'International Tables Vol C Tables 4.2.6.8 and 6.1.1.4'
Br Br -0.2901 2.4595 'International Tables Vol C Tables 4.2.6.8 and 6.1.1.4'
Pt Pt -1.7033 8.3905 'International Tables Vol C Tables 4.2.6.8 and 6.1.1.4'

loop_
_geom_angle_atom_site_label_1
_geom_angle_atom_site_label_2
_geom_angle_atom_site_label_3
_geom_angle
N1 Pt1 N2 89.2(2)
N1 Pt1 O1 90.16(19)
N2 Pt1 O1 175.9(2)
N1 Pt1 O2 178.2(2)
N2 Pt1 O2 90.88(18)
O1 Pt1 O2 89.62(16)
N1 Pt1 Br1 90.09(15)
N2 Pt1 Br1 86.62(16)
O1 Pt1 Br1 89.34(12)
O2 Pt1 Br1 88.13(12)
N1 Pt1 Pt2 96.60(15)
N2 Pt1 Pt2 99.06(16)
O1 Pt1 Pt2 85.02(12)
O2 Pt1 Pt2 85.15(11)
Br1 Pt1 Pt2 171.248(17)
O3 Pt2 O4 92.48(16)
O3 Pt2 N4 178.14(18)
O4 Pt2 N4 88.51(18)
O3 Pt2 N3 86.59(19)
O4 Pt2 N3 174.64(19)
N4 Pt2 N3 92.3(2)
O3 Pt2 Br2 88.42(12)
O4 Pt2 Br2 88.83(12)
N4 Pt2 Br2 90.02(15)
N3 Pt2 Br2 85.87(15)
O3 Pt2 Pt1 85.39(12)
O4 Pt2 Pt1 84.97(12)
N4 Pt2 Pt1 96.28(15)
N3 Pt2 Pt1 100.20(15)
Br2 Pt2 Pt1 171.039(17)
Pt1 N1 H1A 109.5
Pt1 N1 H1B 109.5
H1A N1 H1B 109.5
Pt1 N1 H1C 109.5
H1A N1 H1C 109.5
H1B N1 H1C 109.5
Pt1 N2 H2A 109.5
Pt1 N2 H2B 109.5
H2A N2 H2B 109.5
Pt1 N2 H2C 109.5
H2A N2 H2C 109.5
H2B N2 H2C 109.5
Pt2 N3 H3A 109.5
Pt2 N3 H3B 109.5
H3A N3 H3B 109.5
Pt2 N3 H3C 109.5
H3A N3 H3C 109.5
H3B N3 H3C 109.5
Pt2 N4 H4A 109.5
Pt2 N4 H4B 109.5
H4A N4 H4B 109.5
Pt2 N4 H4C 109.5
H4A N4 H4C 109.5
H4B N4 H4C 109.5
C1 O1 Pt1 122.0(4)
C3 O2 Pt1 121.7(3)
C1 O3 Pt2 121.8(4)
C3 O4 Pt2 122.4(4)
O1 C1 O3 125.7(6)
O1 C1 C2 117.8(6)
O3 C1 C2 116.5(6)
C1 C2 H2D 109.5
C1 C2 H2E 109.5
H2D C2 H2E 109.5
C1 C2 H2F 109.5
H2D C2 H2F 109.5
H2E C2 H2F 109.5
O4 C3 O2 125.3(5)
O4 C3 C4 117.0(5)
O2 C3 C4 117.6(5)
C3 C4 H4D 109.5
C3 C4 H4E 109.5
H4D C4 H4E 109.5
C3 C4 H4F 109.5
H4D C4 H4F 109.5
H4E C4 H4F 109.5
N5 Pt3 O5 87.09(19)
N5 Pt3 N6 92.9(2)
O5 Pt3 N6 175.36(19)
N5 Pt3 O6 177.2(2)
O5 Pt3 O6 93.89(17)
N6 Pt3 O6 85.9(2)
N5 Pt3 Br3 88.99(15)
O5 Pt3 Br3 89.47(12)
N6 Pt3 Br3 85.90(15)
O6 Pt3 Br3 88.42(13)
N5 Pt3 Pt4 98.00(15)
O5 Pt3 Pt4 84.53(12)
N6 Pt3 Pt4 100.06(15)
O6 Pt3 Pt4 84.68(13)
Br3 Pt3 Pt4 170.517(18)
N7 Pt4 N8 89.5(2)
N7 Pt4 O7 89.79(19)
N8 Pt4 O7 177.1(2)
N7 Pt4 O8 176.34(19)
N8 Pt4 O8 89.7(2)
O7 Pt4 O8 90.87(17)
N7 Pt4 Br4 87.77(14)
N8 Pt4 Br4 89.72(16)
O7 Pt4 Br4 87.41(12)
O8 Pt4 Br4 88.67(12)
N7 Pt4 Pt3 98.61(14)
N8 Pt4 Pt3 97.46(15)
O7 Pt4 Pt3 85.46(12)
O8 Pt4 Pt3 85.03(12)
Br4 Pt4 Pt3 170.402(18)
Pt3 N5 H5A 109.5
Pt3 N5 H5B 109.5
H5A N5 H5B 109.5
Pt3 N5 H5C 109.5
H5A N5 H5C 109.5
H5B N5 H5C 109.5
Pt3 N6 H6A 109.5
Pt3 N6 H6B 109.5
H6A N6 H6B 109.5
Pt3 N6 H6C 109.5
H6A N6 H6C 109.5
H6B N6 H6C 109.5
Pt4 N7 H7A 109.5
Pt4 N7 H7B 109.5
H7A N7 H7B 109.5
Pt4 N7 H7C 109.5
H7A N7 H7C 109.5
H7B N7 H7C 109.5
Pt4 N8 H8A 109.5
Pt4 N8 H8B 109.5
H8A N8 H8B 109.5
Pt4 N8 H8C 109.5
H8A N8 H8C 109.5
H8B N8 H8C 109.5
C5 O5 Pt3 123.0(4)
C7 O6 Pt3 123.1(4)
C5 O7 Pt4 121.6(4)
C7 O8 Pt4 123.1(4)
O7 C5 O5 125.1(5)
O7 C5 C6 117.0(6)
O5 C5 C6 117.9(5)
C5 C6 H6D 109.5
C5 C6 H6E 109.5
H6D C6 H6E 109.5
C5 C6 H6F 109.5
H6D C6 H6F 109.5
H6E C6 H6F 109.5
O8 C7 O6 124.1(6)
O8 C7 C8 118.1(6)
O6 C7 C8 117.7(6)
C7 C8 H8D 109.5
C7 C8 H8E 109.5
H8D C8 H8E 109.5
C7 C8 H8F 109.5
H8D C8 H8F 109.5
H8E C8 H8F 109.5
O11 N9 O10 126.2(5)
O11 N9 O9 119.9(5)
O10 N9 O9 113.9(4)
O14 N10 O12 121.4(6)
O14 N10 O13 120.0(6)
O12 N10 O13 118.6(5)
O15 N11 O17 118.8(6)
O15 N11 O16 120.6(6)
O17 N11 O16 120.6(6)
O19 N12 O20 120.4(6)
O19 N12 O18 121.2(5)
O20 N12 O18 118.4(6)
O21 C9 N13 125.4(6)
O21 C9 H9 117.3
N13 C9 H9 117.3
N13 C10 H10A 109.5
N13 C10 H10B 109.5
H10A C10 H10B 109.5
N13 C10 H10C 109.5
H10A C10 H10C 109.5
H10B C10 H10C 109.5
N13 C11 H11A 109.5
N13 C11 H11B 109.5
H11A C11 H11B 109.5
N13 C11 H11C 109.5
H11A C11 H11C 109.5
H11B C11 H11C 109.5
C9 N13 C11 121.5(6)
C9 N13 C10 120.6(5)
C11 N13 C10 117.9(6)
O22 C12 N14 124.4(6)
O22 C12 H12 117.8
N14 C12 H12 117.8
N14 C13 H13A 109.5
N14 C13 H13B 109.5
H13A C13 H13B 109.5
N14 C13 H13C 109.5
H13A C13 H13C 109.5
H13B C13 H13C 109.5
N14 C14 H14A 109.5
N14 C14 H14B 109.5
H14A C14 H14B 109.5
N14 C14 H14C 109.5
H14A C14 H14C 109.5
H14B C14 H14C 109.5
C12 N14 C13 121.6(5)
C12 N14 C14 121.1(5)
C13 N14 C14 117.2(5)
O23 C15 N15 127.9(8)
O23 C15 H15 116.1
N15 C15 H15 116.1
N15 C16 H16A 109.5
N15 C16 H16B 109.5
H16A C16 H16B 109.5
N15 C16 H16C 109.5
H16A C16 H16C 109.5
H16B C16 H16C 109.5
N15 C17 H17A 109.5
N15 C17 H17B 109.5
H17A C17 H17B 109.5
N15 C17 H17C 109.5
H17A C17 H17C 109.5
H17B C17 H17C 109.5
C15 N15 C17 121.1(10)
C15 N15 C16 118.8(9)
C17 N15 C16 119.8(11)
O24 C18 N16 125.1(8)
O24 C18 H18 117.4
N16 C18 H18 117.4
N16 C19 H19A 109.5
N16 C19 H19B 109.5
H19A C19 H19B 109.5
N16 C19 H19C 109.5
H19A C19 H19C 109.5
H19B C19 H19C 109.5
N16 C20 H20A 109.5
N16 C20 H20B 109.5
H20A C20 H20B 109.5
N16 C20 H20C 109.5
H20A C20 H20C 109.5
H20B C20 H20C 109.5
C18 N16 C19 121.1(7)
C18 N16 C20 122.2(7)
C19 N16 C20 116.7(6)
O25 C21 N17 125.3(6)
O25 C21 H21 117.4
N17 C21 H21 117.4
N17 C22 H22A 109.5
N17 C22 H22B 109.5
H22A C22 H22B 109.5
N17 C22 H22C 109.5
H22A C22 H22C 109.5
H22B C22 H22C 109.5
N17 C23 H23A 109.5
N17 C23 H23B 109.5
H23A C23 H23B 109.5
N17 C23 H23C 109.5
H23A C23 H23C 109.5
H23B C23 H23C 109.5
C21 N17 C23 120.5(6)
C21 N17 C22 121.9(6)
C23 N17 C22 117.5(6)
C24B N18 C24A 58.7(9)
C24B N18 C26A 62.7(10)
C24A N18 C26A 121.0(10)
C24B N18 C26B 124.0(11)
C24A N18 C26B 66.6(9)
C26A N18 C26B 160.5(13)
C24B N18 C25B 119.8(10)
C24A N18 C25B 177.8(11)
C26A N18 C25B 57.8(10)
C26B N18 C25B 115.2(11)
C24B N18 C25A 162.5(11)
C24A N18 C25A 116.8(9)
C26A N18 C25A 121.1(11)
C26B N18 C25A 58.9(10)
C25B N18 C25A 64.1(10)
N18 C24A O26A 114.2(12)
N18 C24A H24A 122.9
O26A C24A H24A 122.9
N18 C25A H25A 109.5
N18 C25A H25B 109.5
N18 C25A H25C 109.5
N18 C26A H26A 109.5
N18 C26A H26B 109.5
N18 C26A H26C 109.5
N18 C24B O26B 111.5(13)
N18 C24B H24B 124.2
O26B C24B H24B 124.2
N18 C25B H25D 109.5
N18 C25B H25E 109.5
H25D C25B H25E 109.5
N18 C25B H25F 109.5
H25D C25B H25F 109.5
H25E C25B H25F 109.5
N18 C26B H26D 109.5
N18 C26B H26E 109.5
H26D C26B H26E 109.5
N18 C26B H26F 109.5
H26D C26B H26F 109.5
H26E C26B H26F 109.5

loop_
_geom_bond_atom_site_label_1
_geom_bond_atom_site_label_2
_geom_bond_distance
Pt1 N1 2.023(5)
Pt1 N2 2.028(5)
Pt1 O1 2.030(4)
Pt1 O2 2.031(4)
Pt1 Br1 2.5590(7)
Pt1 Pt2 2.6004(3)
Pt2 O3 2.023(4)
Pt2 O4 2.023(4)
Pt2 N4 2.024(5)
Pt2 N3 2.025(5)
Pt2 Br2 2.5465(7)
N1 H1A 0.9100
N1 H1B 0.9100
N1 H1C 0.9100
N2 H2A 0.9100
N2 H2B 0.9100
N2 H2C 0.9100
N3 H3A 0.9100
N3 H3B 0.9100
N3 H3C 0.9100
N4 H4A 0.9100
N4 H4B 0.9100
N4 H4C 0.9100
O1 C1 1.268(7)
O2 C3 1.274(7)
O3 C1 1.274(7)
O4 C3 1.267(7)
C1 C2 1.493(8)
C2 H2D 0.9800
C2 H2E 0.9800
C2 H2F 0.9800
C3 C4 1.491(7)
C4 H4D 0.9800
C4 H4E 0.9800
C4 H4F 0.9800
Pt3 N5 2.016(5)
Pt3 O5 2.021(4)
Pt3 N6 2.023(5)
Pt3 O6 2.033(4)
Pt3 Br3 2.5597(7)
Pt3 Pt4 2.6052(3)
Pt4 N7 2.017(5)
Pt4 N8 2.020(5)
Pt4 O7 2.026(4)
Pt4 O8 2.033(4)
Pt4 Br4 2.5399(7)
N5 H5A 0.9100
N5 H5B 0.9100
N5 H5C 0.9100
N6 H6A 0.9100
N6 H6B 0.9100
N6 H6C 0.9100
N7 H7A 0.9100
N7 H7B 0.9100
N7 H7C 0.9100
N8 H8A 0.9100
N8 H8B 0.9100
N8 H8C 0.9100
O5 C5 1.271(7)
O6 C7 1.275(8)
O7 C5 1.271(7)
O8 C7 1.261(8)
C5 C6 1.494(8)
C6 H6D 0.9800
C6 H6E 0.9800
C6 H6F 0.9800
C7 C8 1.481(9)
C8 H8D 0.9800
C8 H8E 0.9800
C8 H8F 0.9800
N9 O11 1.168(6)
N9 O10 1.245(7)
N9 O9 1.322(6)
N10 O14 1.226(7)
N10 O12 1.248(7)
N10 O13 1.266(8)
N11 O15 1.249(7)
N11 O17 1.251(7)
N11 O16 1.258(7)
N12 O19 1.231(7)
N12 O20 1.233(7)
N12 O18 1.256(7)
C9 O21 1.245(7)
C9 N13 1.311(8)
C9 H9 0.9500
C10 N13 1.457(8)
C10 H10A 0.9800
C10 H10B 0.9800
C10 H10C 0.9800
C11 N13 1.445(8)
C11 H11A 0.9800
C11 H11B 0.9800
C11 H11C 0.9800
C12 O22 1.242(7)
C12 N14 1.315(8)
C12 H12 0.9500
C13 N14 1.461(8)
C13 H13A 0.9800
C13 H13B 0.9800
C13 H13C 0.9800
C14 N14 1.462(8)
C14 H14A 0.9800
C14 H14B 0.9800
C14 H14C 0.9800
C15 O23 1.200(9)
C15 N15 1.308(10)
C15 H15 0.9500
C16 N15 1.469(11)
C16 H16A 0.9800
C16 H16B 0.9800
C16 H16C 0.9800
C17 N15 1.426(15)
C17 H17A 0.9800
C17 H17B 0.9800
C17 H17C 0.9800
C18 O24 1.228(9)
C18 N16 1.326(9)
C18 H18 0.9500
C19 N16 1.447(10)
C19 H19A 0.9800
C19 H19B 0.9800
C19 H19C 0.9800
C20 N16 1.450(9)
C20 H20A 0.9800
C20 H20B 0.9800
C20 H20C 0.9800
C21 O25 1.229(8)
C21 N17 1.336(8)
C21 H21 0.9500
C22 N17 1.458(9)
C22 H22A 0.9800
C22 H22B 0.9800
C22 H22C 0.9800
C23 N17 1.447(9)
C23 H23A 0.9800
C23 H23B 0.9800
C23 H23C 0.9800
N18 C24B 1.324(14)
N18 C24A 1.336(13)
N18 C26A 1.374(14)
N18 C26B 1.396(14)
N18 C25B 1.486(14)
N18 C25A 1.487(13)
O26A C24A 1.365(17)
C24A H24A 0.9500
C25A H25A 0.9800
C25A H25B 0.9800
C25A H25C 0.9800
C26A H26A 0.9800
C26A H26B 0.9800
C26A H26C 0.9800
O26B C24B 1.398(19)
C24B H24B 0.9500
C25B H25D 0.9800
C25B H25E 0.9800
C25B H25F 0.9800
C26B H26D 0.9800
C26B H26E 0.9800
C26B H26F 0.9800
